data_7048001
loop_
_publ_author_name
'Pape, Veronika F. S.'
'May, N\'ora V'
'G\'al, G Tam\'as'
'Szatm\'ari, Istv\'an'
'Szeri, Fl\'ora'
'F\"ul\"op, Ferenc'
'Szak\'acs, Gergely'
'Enyedy, \'Eva A'

_publ_section_title
;
 Impact of copper and iron binding properties on the anticancer activity
 of 8-hydroxyquinoline derived Mannich bases.
;
_journal_issue 47
_journal_name_full 'Dalton transactions (Cambridge, England : 2003)'
_journal_page_first 17032
_journal_page_last 17045
_journal_paper_doi 10.1039/c8dt03088j
_journal_volume 47
_journal_year 2018
_chemical_formula_moiety 'C35 H32 Cl2 Cu F2 N4 O3, Cl4 Zn, C H4 O'
_chemical_formula_sum 'C36 H36 Cl6 Cu F2 N4 O4 Zn'
_chemical_formula_weight 968.30
_chemical_name_systematic
'bis-(5-chloro-7{[(2-fluorobenzyl)amino]methyl}quinolin-8-ol)-aqua-copper(II) zinctetrachlorid methanol solvate'
_space_group_crystal_system triclinic
_space_group_IT_number 2
_space_group_name_Hall '-P 1'
_space_group_name_H-M_alt 'P -1'
_symmetry_space_group_name_Hall '-P 1'
_symmetry_space_group_name_H-M 'P -1'
_atom_sites_solution_hydrogens difmap
_atom_sites_solution_primary difmap
_atom_sites_solution_secondary difmap
_audit_creation_method SHELXL-2014/7
_audit_update_record
;
2017-09-18 deposited with the CCDC.
2018-11-07 downloaded from the CCDC.
;
_cell_angle_alpha 76.700(3)
_cell_angle_beta 72.214(3)
_cell_angle_gamma 67.890(3)
_cell_formula_units_Z 2
_cell_length_a 11.8498(12)
_cell_length_b 12.9144(11)
_cell_length_c 14.7891(17)
_cell_measurement_reflns_used 35862
_cell_measurement_temperature 103(2)
_cell_measurement_theta_max 27.43
_cell_measurement_theta_min 3.07
_cell_volume 1979.5(4)
_computing_cell_refinement 'CrystalClear (Rigaku/MSC Inc., 2005)'
_computing_data_collection 'CrystalClear (Rigaku/MSC Inc., 2005)'
_computing_data_reduction 'CrystalClear (Rigaku/MSC Inc., 2005)'
_computing_molecular_graphics 'Mercury (Macrae, 2006)'
_computing_publication_material 'Spek, A.L. (2003). J.Appl.Cryst. 36,7-13.'
_computing_structure_refinement 'SHELXL-2014/7 (Sheldrick, 2014)'
_computing_structure_solution 'Sir2014 (Burla, 2015)'
_diffrn_ambient_temperature 103(2)
_diffrn_detector_area_resol_mean 10.0000
_diffrn_measured_fraction_theta_full 0.995
_diffrn_measured_fraction_theta_max 0.990
_diffrn_measurement_details
;
 scan:  N=1,PHI=180.0,CHI=0.0,OMEGA=21.0,201.0,5.0,COUPLE=0.00                 
 scan:  N=2,PHI=0.0,CHI=40.0,OMEGA=20.0,200.0,5.0,COUPLE=0.00                  
 scan:  N=3,PHI=180.0,CHI=40.0,OMEGA=35.0,215.0,5.0,COUPLE=0.00                
 scan:  N=4,PHI=90.0,CHI=0.0,OMEGA=20.0,200.0,5.0,COUPLE=0.00                  
 Orientation Matrix:
    UB11  0.0200 UB12  0.0030 UB13 -0.0711
    UB21  0.0881 UB22 -0.0499 UB23  0.0001
    UB31 -0.0254 UB32 -0.0679 UB33  0.0084
    Matrix type: 'd*Trek'
;
_diffrn_measurement_device RAXIS-RAPID
_diffrn_measurement_method dtprofit.ref
_diffrn_radiation_detector RX
_diffrn_radiation_monochromator 'Graphite Monochromator'
_diffrn_radiation_source 'Sealed Tube'
_diffrn_radiation_type MoK\a
_diffrn_radiation_wavelength 0.71073
_diffrn_reflns_av_R_equivalents 0.0582
_diffrn_reflns_av_unetI/netI 0.0373
_diffrn_reflns_Laue_measured_fraction_full 0.995
_diffrn_reflns_Laue_measured_fraction_max 0.990
_diffrn_reflns_limit_h_max 15
_diffrn_reflns_limit_h_min -15
_diffrn_reflns_limit_k_max 16
_diffrn_reflns_limit_k_min -16
_diffrn_reflns_limit_l_max 19
_diffrn_reflns_limit_l_min -19
_diffrn_reflns_number 60741
_diffrn_reflns_point_group_measured_fraction_full 0.995
_diffrn_reflns_point_group_measured_fraction_max 0.990
_diffrn_reflns_theta_full 25.242
_diffrn_reflns_theta_max 27.481
_diffrn_reflns_theta_min 3.076
_diffrn_source_current 40.0000
_diffrn_source_power 2.0000
_diffrn_source_voltage 50.0000
_exptl_absorpt_coefficient_mu 1.602
_exptl_absorpt_correction_T_max 1.0000
_exptl_absorpt_correction_T_min 0.6809
_exptl_absorpt_correction_type multi-scan
_exptl_absorpt_process_details
;
 T.Higashi, Empirical Absorption Correction, 2001
;
_exptl_crystal_colour Green
_exptl_crystal_density_diffrn 1.625
_exptl_crystal_description Block
_exptl_crystal_F_000 982
_exptl_crystal_size_max 0.250
_exptl_crystal_size_mid 0.250
_exptl_crystal_size_min 0.100
_refine_diff_density_max 0.738
_refine_diff_density_min -0.963
_refine_diff_density_rms 0.126
_refine_ls_extinction_method none
_refine_ls_goodness_of_fit_ref 1.137
_refine_ls_hydrogen_treatment mixed
_refine_ls_matrix_type full
_refine_ls_number_parameters 497
_refine_ls_number_reflns 8981
_refine_ls_number_restraints 0
_refine_ls_restrained_S_all 1.137
_refine_ls_R_factor_all 0.0686
_refine_ls_R_factor_gt 0.0454
_refine_ls_shift/su_max 0.001
_refine_ls_shift/su_mean 0.000
_refine_ls_structure_factor_coef Fsqd
_refine_ls_weighting_details 'w=1/[\s^2^(Fo^2^)+(0.0383P)^2^+4.9893P] where P=(Fo^2^+2Fc^2^)/3'
_refine_ls_weighting_scheme calc
_refine_ls_wR_factor_gt 0.0983
_refine_ls_wR_factor_ref 0.1261
_reflns_Friedel_coverage 0.000
_reflns_number_gt 6884
_reflns_number_total 8981
_reflns_threshold_expression 'I > 2\s(I)'
_cod_data_source_file c8dt03088j2.cif
_cod_data_source_block shelx_CCDC4
_cod_depositor_comments
;
The following automatic conversions were performed:

'_exptl_absorpt_correction_type' value 'Multi-scan' changed to
'multi-scan' according to
/home/data/users/saulius/crontab/automatic-downloads/rss-feeds/RSC/lib/dictionaries/cif_core.dic
dictionary named 'cif_core.dic' version 2.4.2 from 2011-04-26.

Automatic conversion script
Id: cif_fix_values 4973 2017-02-22 13:04:09Z antanas 

 Adding full bibliography for 7047997--7048001.cif.
;
_cod_database_code 7048001
_shelx_shelxl_version_number 2014/7
_shelx_space_group_comment
;
The symmetry employed for this shelxl refinement is uniquely defined
by the following loop, which should always be used as a source of
symmetry information in preference to the above space-group names.
They are only intended as comments.
;
_shelx_estimated_absorpt_t_min 0.690
_shelx_estimated_absorpt_t_max 0.856

loop_
_space_group_symop_operation_xyz
'x, y, z'
'-x, -y, -z'

loop_
_atom_site_label
_atom_site_type_symbol
_atom_site_fract_x
_atom_site_fract_y
_atom_site_fract_z
_atom_site_U_iso_or_equiv
_atom_site_adp_type
_atom_site_occupancy
_atom_site_site_symmetry_order
_atom_site_calc_flag
_atom_site_refinement_flags_posn
_atom_site_refinement_flags_adp
Zn1 Zn 0.31892(4) 0.75194(4) 0.38887(3) 0.02696(12) Uani 1 1 d . .
Cu1 Cu 0.88962(5) 0.64048(4) -0.04716(3) 0.02931(13) Uani 1 1 d . .
Cl4 Cl 0.12909(9) 0.87942(8) 0.37771(7) 0.0320(2) Uani 1 1 d . .
Cl3 Cl 0.35229(9) 0.74085(8) 0.53351(6) 0.0310(2) Uani 1 1 d . .
Cl1 Cl 1.23518(10) 0.99073(9) -0.16020(8) 0.0360(2) Uani 1 1 d . .
Cl2 Cl 0.54104(10) 0.29327(9) 0.07770(8) 0.0402(2) Uani 1 1 d . .
Cl5 Cl 0.46981(9) 0.80988(9) 0.27119(7) 0.0376(2) Uani 1 1 d . .
Cl6 Cl 0.35363(10) 0.57390(8) 0.36357(7) 0.0360(2) Uani 1 1 d . .
O1 O 0.9566(2) 0.7050(2) -0.17777(17) 0.0253(5) Uani 1 1 d . .
O2 O 0.8396(3) 0.5671(2) 0.08231(18) 0.0311(6) Uani 1 1 d . .
F2 F 0.9094(2) 0.42462(19) 0.4137(2) 0.0436(6) Uani 1 1 d . .
N21 N 0.8153(3) 0.5469(3) -0.0835(2) 0.0259(7) Uani 1 1 d . .
O4 O 0.2844(3) 1.0234(3) 0.1790(2) 0.0358(7) Uani 1 1 d . .
O3 O 0.7031(3) 0.7879(3) -0.0489(2) 0.0401(7) Uani 1 1 d . .
N1 N 0.9772(3) 0.7213(3) -0.0082(2) 0.0259(7) Uani 1 1 d . .
C24A C 0.6833(4) 0.4289(3) -0.0084(3) 0.0272(8) Uani 1 1 d . .
C8 C 1.0175(3) 0.7711(3) -0.1761(2) 0.0236(7) Uani 1 1 d . .
N10 N 0.9068(3) 0.8529(3) -0.3384(2) 0.0249(6) Uani 1 1 d . .
H10A H 0.8616 0.9216 -0.3183 0.030 Uiso 1 1 calc R U
H10B H 0.8837 0.7999 -0.2916 0.030 Uiso 1 1 calc R U
C8A C 1.0326(3) 0.7808(3) -0.0859(2) 0.0238(7) Uani 1 1 d . .
F1 F 0.7998(3) 0.6601(2) -0.3880(2) 0.0614(8) Uani 1 1 d . .
C28 C 0.7714(3) 0.5059(3) 0.0848(2) 0.0243(7) Uani 1 1 d . .
C9 C 1.0433(3) 0.8328(3) -0.3512(2) 0.0251(8) Uani 1 1 d . .
H9A H 1.0692 0.8916 -0.4000 0.030 Uiso 1 1 calc R U
H9B H 1.0940 0.7585 -0.3734 0.030 Uiso 1 1 calc R U
C6 C 1.1319(3) 0.9030(3) -0.2501(3) 0.0265(8) Uani 1 1 d . .
H6 H 1.1659 0.9451 -0.3063 0.032 Uiso 1 1 calc R U
N30 N 0.6443(3) 0.5516(3) 0.3079(2) 0.0321(7) Uani 1 1 d . .
H30A H 0.5674 0.5445 0.3199 0.039 Uiso 1 1 calc R U
H30B H 0.6442 0.6158 0.2665 0.039 Uiso 1 1 calc R U
C23 C 0.7369(4) 0.4787(4) -0.1801(3) 0.0352(9) Uani 1 1 d . .
H23 H 0.7322 0.4751 -0.2422 0.042 Uiso 1 1 calc R U
C2 C 0.9838(4) 0.7276(3) 0.0785(3) 0.0288(8) Uani 1 1 d . .
H2 H 0.9442 0.6869 0.1328 0.035 Uiso 1 1 calc R U
C26 C 0.6454(4) 0.3846(3) 0.1639(3) 0.0289(8) Uani 1 1 d . .
H26 H 0.6082 0.3468 0.2216 0.035 Uiso 1 1 calc R U
C7 C 1.0653(3) 0.8359(3) -0.2573(3) 0.0238(7) Uani 1 1 d . .
C3 C 1.0476(4) 0.7927(4) 0.0917(3) 0.0335(9) Uani 1 1 d . .
H3 H 1.0514 0.7953 0.1544 0.040 Uiso 1 1 calc R U
C24 C 0.6750(4) 0.4248(3) -0.1010(3) 0.0320(9) Uani 1 1 d . .
H24 H 0.6263 0.3845 -0.1083 0.038 Uiso 1 1 calc R U
C25 C 0.6279(4) 0.3757(3) 0.0787(3) 0.0305(8) Uani 1 1 d . .
C4A C 1.0976(3) 0.8495(3) -0.0783(3) 0.0263(8) Uani 1 1 d . .
C28A C 0.7544(3) 0.4931(3) -0.0039(3) 0.0257(8) Uani 1 1 d . .
C27 C 0.7174(4) 0.4488(3) 0.1679(3) 0.0271(8) Uani 1 1 d . .
C29 C 0.7402(4) 0.4542(3) 0.2611(3) 0.0273(8) Uani 1 1 d . .
H29A H 0.7387 0.3836 0.3046 0.033 Uiso 1 1 calc R U
H29B H 0.8245 0.4604 0.2490 0.033 Uiso 1 1 calc R U
C4 C 1.1042(4) 0.8524(3) 0.0149(3) 0.0297(8) Uani 1 1 d . .
H4 H 1.1481 0.8960 0.0239 0.036 Uiso 1 1 calc R U
C32 C 0.7704(4) 0.6075(3) 0.3849(3) 0.0305(8) Uani 1 1 d . .
C5 C 1.1486(3) 0.9090(3) -0.1642(3) 0.0261(8) Uani 1 1 d . .
C22 C 0.8070(4) 0.5389(3) -0.1687(3) 0.0321(9) Uani 1 1 d . .
H22 H 0.8501 0.5754 -0.2241 0.038 Uiso 1 1 calc R U
C11 C 0.8745(4) 0.8491(4) -0.4276(3) 0.0318(9) Uani 1 1 d . .
H11A H 0.9295 0.7778 -0.4538 0.038 Uiso 1 1 calc R U
H11B H 0.8894 0.9124 -0.4763 0.038 Uiso 1 1 calc R U
C34 C 0.9863(4) 0.5753(4) 0.3847(3) 0.0366(9) Uani 1 1 d . .
H34 H 1.0658 0.5239 0.3927 0.044 Uiso 1 1 calc R U
C33 C 0.8884(4) 0.5378(3) 0.3936(3) 0.0316(9) Uani 1 1 d . .
C13 C 0.7061(4) 0.7613(4) -0.3870(3) 0.0326(9) Uani 1 1 d . .
C12 C 0.7399(4) 0.8568(4) -0.4069(3) 0.0318(9) Uani 1 1 d . .
C37 C 0.7529(5) 0.7224(4) 0.3639(3) 0.0465(12) Uani 1 1 d . .
H37 H 0.6733 0.7741 0.3566 0.056 Uiso 1 1 calc R U
C31 C 0.6640(4) 0.5640(4) 0.4005(3) 0.0354(9) Uani 1 1 d . .
H31A H 0.5859 0.6163 0.4356 0.042 Uiso 1 1 calc R U
H31B H 0.6813 0.4897 0.4408 0.042 Uiso 1 1 calc R U
C35 C 0.9651(5) 0.6907(4) 0.3637(3) 0.0434(11) Uani 1 1 d . .
H35 H 1.0308 0.7194 0.3565 0.052 Uiso 1 1 calc R U
C14 C 0.5868(5) 0.7597(5) -0.3670(4) 0.0503(12) Uani 1 1 d . .
H14 H 0.5692 0.6912 -0.3552 0.060 Uiso 1 1 calc R U
C36 C 0.8499(6) 0.7625(4) 0.3535(4) 0.0551(14) Uani 1 1 d . .
H36 H 0.8359 0.8413 0.3390 0.066 Uiso 1 1 calc R U
C38 C 0.6164(5) 0.8248(5) 0.0369(4) 0.0577(14) Uani 1 1 d . .
H38A H 0.5958 0.7606 0.0793 0.087 Uiso 1 1 calc R U
H38B H 0.5397 0.8817 0.0219 0.087 Uiso 1 1 calc R U
H38C H 0.6537 0.8577 0.0689 0.087 Uiso 1 1 calc R U
C15 C 0.4943(5) 0.8614(6) -0.3649(6) 0.088(3) Uani 1 1 d . .
H15 H 0.4094 0.8646 -0.3509 0.106 Uiso 1 1 calc R U
C17 C 0.6438(5) 0.9575(5) -0.4058(6) 0.080(2) Uani 1 1 d . .
H17 H 0.6616 1.0262 -0.4210 0.096 Uiso 1 1 calc R U
C16 C 0.5211(6) 0.9596(6) -0.3826(8) 0.127(4) Uani 1 1 d . .
H16 H 0.4546 1.0297 -0.3789 0.153 Uiso 1 1 calc R U
C39 C 0.2424(4) 0.9648(4) 0.1312(3) 0.0397(10) Uani 1 1 d . .
H39A H 0.1904 0.9241 0.1788 0.060 Uiso 1 1 calc R U
H39C H 0.3153 0.9112 0.0942 0.060 Uiso 1 1 calc R U
H39B H 0.1928 1.0193 0.0879 0.060 Uiso 1 1 calc R U
H3O H 0.696(5) 0.854(5) -0.097(4) 0.062(16) Uiso 1 1 d . .
H2O H 0.342(7) 0.977(6) 0.207(5) 0.10(3) Uiso 1 1 d . .

loop_
_atom_site_aniso_label
_atom_site_aniso_U_11
_atom_site_aniso_U_22
_atom_site_aniso_U_33
_atom_site_aniso_U_23
_atom_site_aniso_U_13
_atom_site_aniso_U_12
Zn1 0.0267(2) 0.0286(2) 0.0211(2) -0.00133(16) -0.00508(17) -0.00596(18)
Cu1 0.0396(3) 0.0353(3) 0.0169(2) 0.00130(18) -0.00714(19) -0.0192(2)
Cl4 0.0242(5) 0.0284(5) 0.0356(5) 0.0020(4) -0.0057(4) -0.0051(4)
Cl3 0.0302(5) 0.0413(5) 0.0228(4) -0.0066(4) -0.0041(4) -0.0138(4)
Cl1 0.0383(6) 0.0370(5) 0.0402(6) -0.0021(4) -0.0149(4) -0.0180(4)
Cl2 0.0391(6) 0.0380(6) 0.0466(6) -0.0037(4) -0.0081(5) -0.0192(5)
Cl5 0.0269(5) 0.0418(6) 0.0276(5) 0.0082(4) -0.0019(4) -0.0044(4)
Cl6 0.0412(6) 0.0332(5) 0.0377(5) -0.0097(4) -0.0182(4) -0.0069(4)
O1 0.0309(14) 0.0289(14) 0.0186(12) -0.0007(10) -0.0060(10) -0.0140(11)
O2 0.0442(17) 0.0367(15) 0.0180(12) 0.0016(11) -0.0100(11) -0.0204(13)
F2 0.0385(14) 0.0262(12) 0.0653(18) -0.0039(11) -0.0212(13) -0.0042(11)
N21 0.0294(17) 0.0265(16) 0.0197(15) 0.0011(12) -0.0078(12) -0.0079(13)
O4 0.0395(17) 0.0388(17) 0.0294(15) -0.0028(12) -0.0140(13) -0.0098(14)
O3 0.0369(17) 0.0391(17) 0.0291(15) 0.0015(13) -0.0001(13) -0.0056(13)
N1 0.0266(16) 0.0295(16) 0.0189(15) -0.0012(12) -0.0061(12) -0.0068(13)
C24A 0.0252(19) 0.0246(19) 0.031(2) -0.0014(15) -0.0086(15) -0.0067(15)
C8 0.0218(18) 0.0250(18) 0.0215(17) -0.0026(14) -0.0058(14) -0.0049(15)
N10 0.0225(15) 0.0318(17) 0.0191(15) -0.0037(12) -0.0041(12) -0.0080(13)
C8A 0.0203(17) 0.0262(18) 0.0209(17) -0.0017(13) -0.0052(13) -0.0038(14)
F1 0.0541(18) 0.0396(16) 0.086(2) 0.0164(15) -0.0296(17) -0.0152(14)
C28 0.0264(19) 0.0231(18) 0.0192(17) -0.0009(13) -0.0072(14) -0.0034(15)
C9 0.0227(18) 0.032(2) 0.0194(17) 0.0002(14) -0.0052(14) -0.0096(15)
C6 0.0231(18) 0.0256(19) 0.0268(19) 0.0027(14) -0.0076(15) -0.0060(15)
N30 0.0280(17) 0.0375(19) 0.0291(17) -0.0070(14) -0.0112(14) -0.0040(15)
C23 0.040(2) 0.042(2) 0.025(2) -0.0029(17) -0.0142(17) -0.0106(19)
C2 0.0257(19) 0.035(2) 0.0221(18) -0.0027(15) -0.0065(15) -0.0067(16)
C26 0.0242(19) 0.029(2) 0.0262(19) 0.0019(15) -0.0035(15) -0.0057(16)
C7 0.0222(18) 0.0201(17) 0.0249(18) -0.0043(13) -0.0076(14) -0.0001(14)
C3 0.034(2) 0.042(2) 0.0242(19) -0.0080(16) -0.0086(16) -0.0095(18)
C24 0.030(2) 0.036(2) 0.033(2) -0.0095(17) -0.0109(16) -0.0080(17)
C25 0.030(2) 0.027(2) 0.033(2) -0.0031(15) -0.0043(16) -0.0108(16)
C4A 0.0220(18) 0.0271(19) 0.0280(19) -0.0038(15) -0.0093(15) -0.0034(15)
C28A 0.0257(19) 0.0270(19) 0.0194(17) 0.0001(14) -0.0051(14) -0.0056(15)
C27 0.030(2) 0.0278(19) 0.0176(17) -0.0023(14) -0.0025(14) -0.0055(16)
C29 0.0258(19) 0.0270(19) 0.0199(17) 0.0017(14) -0.0045(14) -0.0023(15)
C4 0.032(2) 0.031(2) 0.0275(19) -0.0104(15) -0.0098(16) -0.0065(17)
C32 0.039(2) 0.028(2) 0.0223(18) -0.0055(15) -0.0108(16) -0.0047(17)
C5 0.0226(18) 0.0216(18) 0.033(2) -0.0043(14) -0.0087(15) -0.0037(15)
C22 0.037(2) 0.038(2) 0.0198(18) -0.0008(15) -0.0097(16) -0.0110(18)
C11 0.033(2) 0.044(2) 0.0222(19) -0.0015(16) -0.0088(16) -0.0174(19)
C34 0.037(2) 0.047(3) 0.028(2) -0.0119(18) -0.0042(17) -0.015(2)
C33 0.036(2) 0.030(2) 0.027(2) -0.0069(15) -0.0077(16) -0.0077(17)
C13 0.032(2) 0.040(2) 0.0249(19) -0.0041(16) -0.0071(16) -0.0107(18)
C12 0.025(2) 0.040(2) 0.034(2) -0.0105(17) -0.0093(16) -0.0088(17)
C37 0.068(3) 0.032(2) 0.041(3) -0.0054(19) -0.033(2) -0.003(2)
C31 0.032(2) 0.044(2) 0.026(2) -0.0115(17) -0.0086(17) -0.0028(18)
C35 0.067(3) 0.051(3) 0.022(2) -0.0028(18) -0.011(2) -0.031(3)
C14 0.038(3) 0.071(3) 0.052(3) -0.026(3) 0.000(2) -0.028(3)
C36 0.104(5) 0.035(3) 0.040(3) 0.006(2) -0.036(3) -0.031(3)
C38 0.050(3) 0.060(3) 0.040(3) -0.011(2) 0.011(2) -0.008(3)
C15 0.030(3) 0.101(5) 0.154(7) -0.085(5) -0.012(3) -0.013(3)
C17 0.046(3) 0.041(3) 0.171(7) -0.041(4) -0.052(4) 0.002(2)
C16 0.035(3) 0.073(5) 0.294(13) -0.106(7) -0.056(5) 0.020(3)
C39 0.041(2) 0.044(3) 0.034(2) -0.0068(19) -0.0136(19) -0.010(2)

loop_
_atom_type_symbol
_atom_type_description
_atom_type_scat_dispersion_real
_atom_type_scat_dispersion_imag
_atom_type_scat_source
C C 0.0033 0.0016 'International Tables Vol C Tables 4.2.6.8 and 6.1.1.4'
H H 0.0000 0.0000 'International Tables Vol C Tables 4.2.6.8 and 6.1.1.4'
N N 0.0061 0.0033 'International Tables Vol C Tables 4.2.6.8 and 6.1.1.4'
O O 0.0106 0.0060 'International Tables Vol C Tables 4.2.6.8 and 6.1.1.4'
F F 0.0171 0.0103 'International Tables Vol C Tables 4.2.6.8 and 6.1.1.4'
Cl Cl 0.1484 0.1585 'International Tables Vol C Tables 4.2.6.8 and 6.1.1.4'
Zn Zn 0.2839 1.4301 'International Tables Vol C Tables 4.2.6.8 and 6.1.1.4'
Cu Cu 0.3201 1.2651 'International Tables Vol C Tables 4.2.6.8 and 6.1.1.4'

loop_
_geom_angle_atom_site_label_1
_geom_angle_atom_site_label_2
_geom_angle_atom_site_label_3
_geom_angle
Cl3 Zn1 Cl4 110.51(4)
Cl3 Zn1 Cl6 107.78(4)
Cl4 Zn1 Cl6 116.10(4)
Cl3 Zn1 Cl5 109.41(4)
Cl4 Zn1 Cl5 108.04(4)
Cl6 Zn1 Cl5 104.73(4)
O2 Cu1 O1 174.54(12)
O2 Cu1 N21 84.22(12)
O1 Cu1 N21 97.09(11)
O2 Cu1 N1 93.95(12)
O1 Cu1 N1 84.27(11)
N21 Cu1 N1 174.61(13)
O2 Cu1 O3 97.94(11)
O1 Cu1 O3 87.42(11)
N21 Cu1 O3 87.81(12)
N1 Cu1 O3 97.48(12)
C8 O1 Cu1 110.8(2)
C28 O2 Cu1 111.2(2)
C22 N21 C28A 118.8(3)
C22 N21 Cu1 130.1(3)
C28A N21 Cu1 110.7(2)
C39 O4 H2O 112(5)
C38 O3 Cu1 121.6(3)
C38 O3 H3O 107(3)
Cu1 O3 H3O 123(3)
C2 N1 C8A 119.2(3)
C2 N1 Cu1 130.1(3)
C8A N1 Cu1 110.6(2)
C25 C24A C28A 117.2(3)
C25 C24A C24 126.6(4)
C28A C24A C24 116.2(3)
O1 C8 C7 123.4(3)
O1 C8 C8A 119.0(3)
C7 C8 C8A 117.5(3)
C9 N10 C11 113.6(3)
C9 N10 H10A 108.8
C11 N10 H10A 108.8
C9 N10 H10B 108.8
C11 N10 H10B 108.8
H10A N10 H10B 107.7
N1 C8A C4A 122.5(3)
N1 C8A C8 115.1(3)
C4A C8A C8 122.4(3)
O2 C28 C27 124.0(3)
O2 C28 C28A 118.8(3)
C27 C28 C28A 117.1(3)
N10 C9 C7 109.0(3)
N10 C9 H9A 109.9
C7 C9 H9A 109.9
N10 C9 H9B 109.9
C7 C9 H9B 109.9
H9A C9 H9B 108.3
C5 C6 C7 121.7(3)
C5 C6 H6 119.1
C7 C6 H6 119.1
C29 N30 C31 114.4(3)
C29 N30 H30A 108.7
C31 N30 H30A 108.7
C29 N30 H30B 108.7
C31 N30 H30B 108.7
H30A N30 H30B 107.6
C24 C23 C22 119.6(4)
C24 C23 H23 120.2
C22 C23 H23 120.2
N1 C2 C3 121.7(4)
N1 C2 H2 119.1
C3 C2 H2 119.1
C25 C26 C27 121.7(3)
C25 C26 H26 119.1
C27 C26 H26 119.1
C8 C7 C6 120.1(3)
C8 C7 C9 118.4(3)
C6 C7 C9 121.5(3)
C4 C3 C2 120.0(4)
C4 C3 H3 120.0
C2 C3 H3 120.0
C23 C24 C24A 120.1(4)
C23 C24 H24 119.9
C24A C24 H24 119.9
C26 C25 C24A 120.8(4)
C26 C25 Cl2 119.8(3)
C24A C25 Cl2 119.4(3)
C4 C4A C5 126.4(4)
C4 C4A C8A 116.6(3)
C5 C4A C8A 117.0(3)
N21 C28A C24A 122.9(3)
N21 C28A C28 114.2(3)
C24A C28A C28 122.9(3)
C28 C27 C26 120.2(3)
C28 C27 C29 118.5(3)
C26 C27 C29 121.3(3)
N30 C29 C27 111.6(3)
N30 C29 H29A 109.3
C27 C29 H29A 109.3
N30 C29 H29B 109.3
C27 C29 H29B 109.3
H29A C29 H29B 108.0
C3 C4 C4A 120.0(4)
C3 C4 H4 120.0
C4A C4 H4 120.0
C33 C32 C37 116.2(4)
C33 C32 C31 122.5(4)
C37 C32 C31 121.2(4)
C6 C5 C4A 121.1(3)
C6 C5 Cl1 119.6(3)
C4A C5 Cl1 119.3(3)
N21 C22 C23 122.3(4)
N21 C22 H22 118.9
C23 C22 H22 118.9
N10 C11 C12 110.6(3)
N10 C11 H11A 109.5
C12 C11 H11A 109.5
N10 C11 H11B 109.5
C12 C11 H11B 109.5
H11A C11 H11B 108.1
C33 C34 C35 117.9(4)
C33 C34 H34 121.1
C35 C34 H34 121.1
F2 C33 C32 118.0(4)
F2 C33 C34 117.9(4)
C32 C33 C34 124.1(4)
F1 C13 C14 117.1(4)
F1 C13 C12 117.4(4)
C14 C13 C12 125.5(4)
C17 C12 C13 116.1(4)
C17 C12 C11 122.7(4)
C13 C12 C11 121.2(4)
C36 C37 C32 121.0(5)
C36 C37 H37 119.5
C32 C37 H37 119.5
C32 C31 N30 112.6(3)
C32 C31 H31A 109.1
N30 C31 H31A 109.1
C32 C31 H31B 109.1
N30 C31 H31B 109.1
H31A C31 H31B 107.8
C36 C35 C34 119.8(5)
C36 C35 H35 120.1
C34 C35 H35 120.1
C15 C14 C13 116.3(5)
C15 C14 H14 121.8
C13 C14 H14 121.8
C35 C36 C37 121.0(4)
C35 C36 H36 119.5
C37 C36 H36 119.5
O3 C38 H38A 109.5
O3 C38 H38B 109.5
H38A C38 H38B 109.5
O3 C38 H38C 109.5
H38A C38 H38C 109.5
H38B C38 H38C 109.5
C14 C15 C16 121.2(5)
C14 C15 H15 119.4
C16 C15 H15 119.4
C12 C17 C16 120.2(6)
C12 C17 H17 119.9
C16 C17 H17 119.9
C15 C16 C17 120.5(6)
C15 C16 H16 119.7
C17 C16 H16 119.7
O4 C39 H39A 109.5
O4 C39 H39C 109.5
H39A C39 H39C 109.5
O4 C39 H39B 109.5
H39A C39 H39B 109.5
H39C C39 H39B 109.5

loop_
_geom_bond_atom_site_label_1
_geom_bond_atom_site_label_2
_geom_bond_distance
Zn1 Cl3 2.2551(10)
Zn1 Cl4 2.2609(10)
Zn1 Cl6 2.2772(11)
Zn1 Cl5 2.3006(11)
Cu1 O2 1.952(3)
Cu1 O1 1.969(2)
Cu1 N21 1.979(3)
Cu1 N1 1.989(3)
Cu1 O3 2.314(3)
Cl1 C5 1.746(4)
Cl2 C25 1.741(4)
O1 C8 1.317(4)
O2 C28 1.315(5)
F2 C33 1.363(5)
N21 C22 1.324(5)
N21 C28A 1.368(5)
O4 C39 1.437(5)
O4 H2O 0.87(7)
O3 C38 1.417(5)
O3 H3O 0.97(6)
N1 C2 1.330(5)
N1 C8A 1.362(5)
C24A C25 1.406(5)
C24A C28A 1.411(5)
C24A C24 1.417(5)
C8 C7 1.394(5)
C8 C8A 1.437(5)
N10 C9 1.496(4)
N10 C11 1.498(5)
N10 H10A 0.9100
N10 H10B 0.9100
C8A C4A 1.417(5)
F1 C13 1.360(5)
C28 C27 1.386(5)
C28 C28A 1.440(5)
C9 C7 1.501(5)
C9 H9A 0.9900
C9 H9B 0.9900
C6 C5 1.367(5)
C6 C7 1.413(5)
C6 H6 0.9500
N30 C29 1.483(5)
N30 C31 1.508(5)
N30 H30A 0.9100
N30 H30B 0.9100
C23 C24 1.369(6)
C23 C22 1.398(6)
C23 H23 0.9500
C2 C3 1.401(6)
C2 H2 0.9500
C26 C25 1.375(6)
C26 C27 1.415(6)
C26 H26 0.9500
C3 C4 1.362(6)
C3 H3 0.9500
C24 H24 0.9500
C4A C4 1.413(5)
C4A C5 1.415(5)
C27 C29 1.504(5)
C29 H29A 0.9900
C29 H29B 0.9900
C4 H4 0.9500
C32 C33 1.375(6)
C32 C37 1.392(6)
C32 C31 1.502(6)
C22 H22 0.9500
C11 C12 1.498(5)
C11 H11A 0.9900
C11 H11B 0.9900
C34 C33 1.378(6)
C34 C35 1.391(6)
C34 H34 0.9500
C13 C14 1.360(6)
C13 C12 1.379(6)
C12 C17 1.368(7)
C37 C36 1.384(7)
C37 H37 0.9500
C31 H31A 0.9900
C31 H31B 0.9900
C35 C36 1.362(7)
C35 H35 0.9500
C14 C15 1.357(8)
C14 H14 0.9500
C36 H36 0.9500
C38 H38A 0.9800
C38 H38B 0.9800
C38 H38C 0.9800
C15 C16 1.370(10)
C15 H15 0.9500
C17 C16 1.379(8)
C17 H17 0.9500
C16 H16 0.9500
C39 H39A 0.9800
C39 H39C 0.9800
C39 H39B 0.9800
